data_1513056
loop_
_publ_author_name
'Ivanova, Bojidarka'
'Spiteller, Michael'

_publ_section_title
;
 Factors stabilizing the gas-phase ionic species of crystals of organic
 salts &#x0096; Experimental and theoretical study
;
_journal_name_full 'Journal of Molecular Structure'
_journal_page_first 226
_journal_paper_doi 10.1016/j.molstruc.2012.11.018
_journal_volume 1036
_journal_year 2013
_chemical_formula_sum 'C7 H3 Cl2 N'
_chemical_formula_weight 172.00
_chemical_melting_point 276
_chemical_name_common '1-(3-chlorpropyl)piperidinium chloride'
_space_group_IT_number 62
_symmetry_cell_setting orthorhombic
_symmetry_space_group_name_Hall '-P 2ac 2n'
_symmetry_space_group_name_H-M 'P n m a'
_atom_sites_solution_hydrogens geom
_atom_sites_solution_primary direct
_atom_sites_solution_secondary difmap
_audit_creation_method SHELXL-97
_cell_angle_alpha 90.00
_cell_angle_beta 90.00
_cell_angle_gamma 90.00
_cell_formula_units_Z 4
_cell_length_a 7.1481(16)
_cell_length_b 8.076(2)
_cell_length_c 18.627(5)
_cell_measurement_temperature 293(2)
_cell_volume 1075.3(5)
_computing_cell_refinement 'Bruker SAINT'
_computing_data_collection 'Bruker GIS'
_computing_data_reduction 'Bruker SAINT'
_computing_molecular_graphics 'Bruker APEX2'
_computing_structure_refinement 'SHELXL-97 (Sheldrick, 2008)'
_computing_structure_solution 'SHELXS-97 (Sheldrick, 2008)'
_diffrn_ambient_temperature 293(2)
_diffrn_measured_fraction_theta_full 0.978
_diffrn_measured_fraction_theta_max 0.978
_diffrn_measurement_device_type 'Bruker SMART X2S'
_diffrn_measurement_method '\w scans'
_diffrn_radiation_monochromator 'doubly curved silicon crystal'
_diffrn_radiation_source 'micro-focus sealed tube'
_diffrn_radiation_type MoK\a
_diffrn_radiation_wavelength 0.71073
_diffrn_reflns_av_R_equivalents 0.0403
_diffrn_reflns_av_sigmaI/netI 0.0253
_diffrn_reflns_limit_h_max 8
_diffrn_reflns_limit_h_min -8
_diffrn_reflns_limit_k_max 9
_diffrn_reflns_limit_k_min -9
_diffrn_reflns_limit_l_max 22
_diffrn_reflns_limit_l_min -22
_diffrn_reflns_number 6141
_diffrn_reflns_theta_full 25.05
_diffrn_reflns_theta_max 25.05
_diffrn_reflns_theta_min 2.75
_exptl_absorpt_coefficient_mu 0.542
_exptl_absorpt_correction_T_max 0.9482
_exptl_absorpt_correction_T_min 0.9110
_exptl_absorpt_correction_type multi-scan
_exptl_crystal_colour colorless
_exptl_crystal_density_diffrn 1.062
_exptl_crystal_density_method 'not measured'
_exptl_crystal_description plate
_exptl_crystal_F_000 344
_exptl_crystal_size_max 0.17
_exptl_crystal_size_mid 0.15
_exptl_crystal_size_min 0.10
_refine_diff_density_max 1.474
_refine_diff_density_min -0.359
_refine_diff_density_rms 0.123
_refine_ls_extinction_coef 0.016(16)
_refine_ls_extinction_expression Fc^*^=kFc[1+0.001xFc^2^\l^3^/sin(2\q)]^-1/4^
_refine_ls_extinction_method SHELXL
_refine_ls_goodness_of_fit_ref 1.481
_refine_ls_hydrogen_treatment constr
_refine_ls_matrix_type full
_refine_ls_number_parameters 72
_refine_ls_number_reflns 1008
_refine_ls_number_restraints 0
_refine_ls_restrained_S_all 1.481
_refine_ls_R_factor_all 0.1004
_refine_ls_R_factor_gt 0.0936
_refine_ls_shift/su_max 0.004
_refine_ls_shift/su_mean 0.001
_refine_ls_structure_factor_coef Fsqd
_refine_ls_weighting_details 'calc w=1/[\s^2^(Fo^2^)+(0.2000P)^2^+0.0000P] where P=(Fo^2^+2Fc^2^)/3'
_refine_ls_weighting_scheme calc
_refine_ls_wR_factor_gt 0.3033
_refine_ls_wR_factor_ref 0.3182
_reflns_number_gt 874
_reflns_number_total 1008
_reflns_threshold_expression >2sigma(I)
_cod_data_source_file Struct-200-19.cif
_cod_data_source_block 200-19
_cod_depositor_comments
;
The following automatic conversions were performed:

'_chemical_melting_point' value '276K' was changed to '276' - the
value should be numeric and without a unit
designator.

'_symmetry_cell_setting' value 'Orthorhombic' changed to
'orthorhombic' according to the built-in table from CIF Core
dictionary named 'cif_core.dic' version 2.4.1 from 2010-06-29.

Automatic conversion script
Id: cif_fix_values 1891 2012-01-12 08:04:46Z andrius 
;
_cod_database_code 1513056

loop_
_symmetry_equiv_pos_as_xyz
'x, y, z'
'-x+1/2, -y, z+1/2'
'x+1/2, -y+1/2, -z+1/2'
'-x, y+1/2, -z'
'-x, -y, -z'
'x-1/2, y, -z-1/2'
'-x-1/2, y-1/2, z-1/2'
'x, -y-1/2, z'

loop_
_atom_site_label
_atom_site_type_symbol
_atom_site_fract_x
_atom_site_fract_y
_atom_site_fract_z
_atom_site_U_iso_or_equiv
_atom_site_adp_type
_atom_site_occupancy
_atom_site_symmetry_multiplicity
_atom_site_calc_flag
_atom_site_refinement_flags
Cl2 Cl -0.9197(4) -0.2500 -0.31690(10) 0.1032(11) Uani 1 2 d S
N1 N -0.7287(5) -0.2500 -0.5564(2) 0.0384(12) Uani 1 2 d S
C1 C -0.6879(14) -0.2500 -0.3522(4) 0.137(5) Uani 1 2 d S
C2 C -0.6619(11) -0.2500 -0.4267(3) 0.085(3) Uani 1 2 d S
H2A H -0.5811 -0.1550 -0.4354 0.102 Uiso 0.50 1 d PR
C3 C -0.7840(8) -0.3039(9) -0.4795(3) 0.0452(18) Uani 0.50 1 d P
H3A H -0.9046 -0.2500 -0.4685 0.054 Uiso 1 2 d SR
H3B H -0.8075 -0.4247 -0.4800 0.054 Uiso 0.50 1 d PR
C4 C -0.7767(15) -0.4071(16) -0.5782(6) 0.046(3) Uani 0.50 1 d P
C5 C -0.8101(16) -0.3898(15) -0.6068(7) 0.053(3) Uani 0.50 1 d P
C6 C -0.7248(10) -0.4235(17) -0.6617(6) 0.094(5) Uani 0.50 1 d P
Cl1 Cl -0.29650(15) -0.2500 -0.56293(9) 0.0586(8) Uani 1 2 d S
C7 C -0.7839(14) -0.3320(13) -0.6986(5) 0.066(2) Uiso 0.50 1 d P

loop_
_atom_site_aniso_label
_atom_site_aniso_U_11
_atom_site_aniso_U_22
_atom_site_aniso_U_33
_atom_site_aniso_U_23
_atom_site_aniso_U_13
_atom_site_aniso_U_12
Cl2 0.1201(18) 0.1294(19) 0.0600(13) 0.000 0.0367(11) 0.000
N1 0.023(2) 0.057(3) 0.035(2) 0.000 -0.0012(14) 0.000
C1 0.088(6) 0.288(17) 0.035(3) 0.000 0.000(4) 0.000
C2 0.052(3) 0.160(8) 0.044(3) 0.000 -0.005(3) 0.000
C3 0.037(4) 0.054(4) 0.044(4) 0.009(2) 0.000(3) -0.008(2)
C4 0.029(5) 0.065(5) 0.044(5) -0.009(5) -0.008(4) -0.003(4)
C5 0.043(6) 0.054(5) 0.063(7) -0.020(6) -0.017(5) -0.018(4)
C6 0.034(4) 0.164(12) 0.083(6) -0.102(8) 0.024(4) -0.025(5)
Cl1 0.0250(11) 0.0631(11) 0.0879(14) 0.000 0.0017(5) 0.000

loop_
_atom_type_symbol
_atom_type_description
_atom_type_scat_dispersion_real
_atom_type_scat_dispersion_imag
_atom_type_scat_source
C C 0.0033 0.0016 'International Tables Vol C Tables 4.2.6.8 and 6.1.1.4'
H H 0.0000 0.0000 'International Tables Vol C Tables 4.2.6.8 and 6.1.1.4'
Cl Cl 0.1484 0.1585 'International Tables Vol C Tables 4.2.6.8 and 6.1.1.4'
N N 0.0061 0.0033 'International Tables Vol C Tables 4.2.6.8 and 6.1.1.4'

loop_
_geom_angle_atom_site_label_1
_geom_angle_atom_site_label_2
_geom_angle_atom_site_label_3
_geom_angle
_geom_angle_site_symmetry_1
_geom_angle_site_symmetry_3
C4 N1 C4 134.5(9) . 8
C4 N1 C3 87.1(5) . .
C4 N1 C3 117.9(6) 8 .
C4 N1 C3 117.9(6) . 8
C4 N1 C3 87.1(5) 8 8
C3 N1 C3 32.6(5) . 8
C4 N1 C5 22.0(5) . .
C4 N1 C5 113.1(8) 8 .
C3 N1 C5 104.7(6) . .
C3 N1 C5 131.0(6) 8 .
C4 N1 C5 113.1(8) . 8
C4 N1 C5 22.0(5) 8 8
C3 N1 C5 131.0(6) . 8
C3 N1 C5 104.7(6) 8 8
C5 N1 C5 91.3(10) . 8
C2 C1 Cl2 119.3(7) . .
C3 C2 C3 36.6(6) 8 .
C3 C2 C1 128.3(8) 8 .
C3 C2 C1 128.3(8) . .
C3 C2 H2A 90.4 8 .
C3 C2 H2A 120.1 . .
C1 C2 H2A 104.2 . .
C3 C3 C2 71.7(3) 8 .
C3 C3 N1 73.7(3) 8 .
C2 C3 N1 114.1(5) . .
C3 C3 C4 114.4(4) 8 .
C2 C3 C4 139.5(6) . .
N1 C3 C4 42.9(4) . .
C3 C3 H3A 63.9 8 .
C2 C3 H3A 105.3 . .
N1 C3 H3A 106.9 . .
C4 C3 H3A 113.2 . .
C3 C3 H3B 170.2 8 .
C2 C3 H3B 115.0 . .
N1 C3 H3B 108.2 . .
C4 C3 H3B 65.7 . .
H3A C3 H3B 106.7 . .
C5 C4 N1 98(2) . .
C5 C4 C6 41.6(18) . .
N1 C4 C6 107.7(9) . .
C5 C4 C3 135(2) . .
N1 C4 C3 50.0(4) . .
C6 C4 C3 157.3(9) . .
C4 C5 C6 119(2) . .
C4 C5 N1 59.5(19) . .
C6 C5 N1 118.2(10) . .
C4 C5 C7 150(2) . .
C6 C5 C7 37.1(9) . .
N1 C5 C7 110.1(8) . .
C7 C6 C5 100.6(12) . .
C7 C6 C4 117.7(10) . .
C5 C6 C4 19.0(7) . .
C6 C7 C7 132.4(7) . 8
C6 C7 C5 42.3(7) . .
C7 C7 C5 105.2(5) 8 .

loop_
_geom_bond_atom_site_label_1
_geom_bond_atom_site_label_2
_geom_bond_distance
_geom_bond_site_symmetry_2
Cl2 C1 1.782(9) .
N1 C4 1.376(13) .
N1 C4 1.376(13) 8
N1 C3 1.548(7) .
N1 C3 1.548(7) 8
N1 C5 1.579(11) .
N1 C5 1.579(11) 8
C1 C2 1.400(9) .
C2 C3 1.386(9) 8
C2 C3 1.386(9) .
C2 H2A 0.9738 .
C3 C3 0.870(14) 8
C3 C4 2.020(13) .
C3 H3A 0.9871 .
C3 H3B 0.9900 .
C4 C5 0.599(10) .
C4 C6 1.604(14) .
C5 C6 1.222(16) .
C5 C7 1.783(18) .
C6 C7 1.094(16) .
C7 C7 1.33(2) 8

loop_
_geom_torsion_atom_site_label_1
_geom_torsion_atom_site_label_2
_geom_torsion_atom_site_label_3
_geom_torsion_atom_site_label_4
_geom_torsion
_geom_torsion_site_symmetry_1
_geom_torsion_site_symmetry_4
Cl2 C1 C2 C3 23.6(5) . 8
Cl2 C1 C2 C3 -23.6(5) . .
C1 C2 C3 C3 105.2(5) . 8
C3 C2 C3 N1 61.8(5) 8 .
C1 C2 C3 N1 167.0(4) . .
C3 C2 C3 C4 106.4(8) 8 .
C1 C2 C3 C4 -148.4(8) . .
C4 N1 C3 C3 -161.4(5) . 8
C4 N1 C3 C3 -21.2(5) 8 8
C5 N1 C3 C3 -147.9(5) . 8
C5 N1 C3 C3 -42.9(7) 8 8
C4 N1 C3 C2 137.9(7) . .
C4 N1 C3 C2 -81.9(8) 8 .
C3 N1 C3 C2 -60.7(5) 8 .
C5 N1 C3 C2 151.4(6) . .
C5 N1 C3 C2 -103.6(8) 8 .
C4 N1 C3 C4 140.2(10) 8 .
C3 N1 C3 C4 161.4(5) 8 .
C5 N1 C3 C4 13.4(7) . .
C5 N1 C3 C4 118.5(9) 8 .
C4 N1 C4 C5 16(3) 8 .
C3 N1 C4 C5 143(2) . .
C3 N1 C4 C5 132(2) 8 .
C5 N1 C4 C5 9.4(19) 8 .
C4 N1 C4 C6 57.4(16) 8 .
C3 N1 C4 C6 -175.1(8) . .
C3 N1 C4 C6 173.7(6) 8 .
C5 N1 C4 C6 41.7(18) . .
C5 N1 C4 C6 51.1(8) 8 .
C4 N1 C4 C3 -127.5(12) 8 .
C3 N1 C4 C3 -11.2(3) 8 .
C5 N1 C4 C3 -143(2) . .
C5 N1 C4 C3 -133.9(6) 8 .
C3 C3 C4 C5 -36(3) 8 .
C2 C3 C4 C5 -126(3) . .
N1 C3 C4 C5 -56(3) . .
C3 C3 C4 N1 19.7(5) 8 .
C2 C3 C4 N1 -70.3(9) . .
C3 C3 C4 C6 32(2) 8 .
C2 C3 C4 C6 -58(3) . .
N1 C3 C4 C6 12(2) . .
N1 C4 C5 C6 107.3(19) . .
C3 C4 C5 C6 147.2(15) . .
C6 C4 C5 N1 -107.3(19) . .
C3 C4 C5 N1 40(2) . .
N1 C4 C5 C7 77(5) . .
C6 C4 C5 C7 -31(3) . .
C3 C4 C5 C7 117(4) . .
C4 N1 C5 C4 -168(2) 8 .
C3 N1 C5 C4 -38(2) . .
C3 N1 C5 C4 -60(2) 8 .
C5 N1 C5 C4 -171.4(17) 8 .
C4 N1 C5 C6 -109(3) . .
C4 N1 C5 C6 82.7(14) 8 .
C3 N1 C5 C6 -147.6(13) . .
C3 N1 C5 C6 -169.9(11) 8 .
C5 N1 C5 C6 79.2(14) 8 .
C4 N1 C5 C7 -149(3) . .
C4 N1 C5 C7 42.9(8) 8 .
C3 N1 C5 C7 172.5(7) . .
C3 N1 C5 C7 150.2(6) 8 .
C5 N1 C5 C7 39.3(11) 8 .
C4 C5 C6 C7 -155(3) . .
N1 C5 C6 C7 -86.5(12) . .
N1 C5 C6 C4 69(2) . .
C7 C5 C6 C4 155(3) . .
C5 C4 C6 C7 27(3) . .
N1 C4 C6 C7 -55.2(12) . .
C3 C4 C6 C7 -65(2) . .
N1 C4 C6 C5 -83(3) . .
C3 C4 C6 C5 -92(4) . .
C5 C6 C7 C7 61.5(11) . 8
C4 C6 C7 C7 52.7(12) . 8
C4 C6 C7 C5 -8.8(9) . .
C4 C5 C7 C6 47(5) . .
N1 C5 C7 C6 110.4(12) . .
C4 C5 C7 C7 -91(5) . 8
C6 C5 C7 C7 -137.8(9) . 8
N1 C5 C7 C7 -27.3(8) . 8
